data_4131046
loop_
_publ_author_name
'Staudaher, Nicholas D.'
'Arif, Atta M.'
'Louie, Janis'

_publ_section_title
;
 Synergy between Experimental and Computational Chemistry Reveals the
 Mechanism of Decomposition of Nickel-Ketene Complexes.
;
_journal_issue 42
_journal_name_full 'Journal of the American Chemical Society'
_journal_page_first 14083
_journal_page_last 14091
_journal_paper_doi 10.1021/jacs.6b08897
_journal_volume 138
_journal_year 2016
_chemical_formula_moiety 'C46 H42 Fe Ni O P2'
_chemical_formula_sum 'C46 H42 Fe Ni O P2'
_chemical_formula_weight 787.29
_chemical_name_common jl076
_space_group_crystal_system monoclinic
_space_group_IT_number 14
_space_group_name_Hall '-P 2ybc'
_space_group_name_H-M_alt 'P 1 21/c 1'
_atom_sites_solution_hydrogens geom
_cell_angle_alpha 90
_cell_angle_beta 107.071(4)
_cell_angle_gamma 90
_cell_formula_units_Z 4
_cell_length_a 10.8021(7)
_cell_length_b 19.9889(13)
_cell_length_c 18.0037(13)
_cell_measurement_reflns_used 9210
_cell_measurement_temperature 150(1)
_cell_measurement_theta_max 27.8883
_cell_measurement_theta_min 2.3565
_cell_volume 3716.1(4)
_computing_cell_refinement 'SAINT V8.34A (Bruker AXS Inc., 2013)'
_computing_data_collection 'Bruker Instrument Service 2014.9.0.0 (Bruker AXS Inc.)'
_computing_data_reduction 'SAINT V8.34A (Bruker AXS Inc., 2013)'
_computing_molecular_graphics 'ORTEP-3 (L. J. Farrugia, J. Appl. Cryst. (2012),45, 849-854.)'
_computing_publication_material 'APEX2 v2014.9-0 (Bruker AXS Inc.)'
_computing_structure_refinement 'SHELXL-2014/6 (Sheldrick, 2014)'
_computing_structure_solution 'SHELXT-2014/9 (Sheldrick, 2014)'
_diffrn_ambient_temperature 150(1)
_diffrn_detector_area_resol_mean 8.3333
_diffrn_measured_fraction_theta_full 1.000
_diffrn_measured_fraction_theta_max 1.000
_diffrn_measurement_device_type 'Bruker Kappa APEX II CCD'
_diffrn_measurement_method '\f and \w scans'
_diffrn_radiation_monochromator graphite
_diffrn_radiation_type 'Mo K\a'
_diffrn_radiation_wavelength 0.71073
_diffrn_reflns_av_R_equivalents 0.0444
_diffrn_reflns_av_unetI/netI 0.0272
_diffrn_reflns_limit_h_max 14
_diffrn_reflns_limit_h_min -14
_diffrn_reflns_limit_k_max 26
_diffrn_reflns_limit_k_min -26
_diffrn_reflns_limit_l_max 23
_diffrn_reflns_limit_l_min -23
_diffrn_reflns_number 96641
_diffrn_reflns_theta_full 27.87
_diffrn_reflns_theta_max 27.87
_diffrn_reflns_theta_min 1.97
_diffrn_source 'fine-focus tube'
_diffrn_source_type 'Siemans KFFMO2K-90'
_exptl_absorpt_coefficient_mu 1.019
_exptl_absorpt_correction_T_max 0.88
_exptl_absorpt_correction_T_min 0.80
_exptl_absorpt_correction_type multi-scan
_exptl_absorpt_process_details
;
Sheldrick, G. M. (2014). SADABS V2014/4 BRUKER AXS Inc. Madison WI 53711 USA
;
_exptl_crystal_colour orange
_exptl_crystal_density_diffrn 1.407
_exptl_crystal_density_method 'not measured'
_exptl_crystal_description prism
_exptl_crystal_F_000 1640
_exptl_crystal_size_max 0.252
_exptl_crystal_size_mid 0.210
_exptl_crystal_size_min 0.126
_refine_diff_density_max 0.350
_refine_diff_density_min -0.338
_refine_ls_extinction_method none
_refine_ls_goodness_of_fit_ref 1.065
_refine_ls_hydrogen_treatment constr
_refine_ls_matrix_type full
_refine_ls_number_parameters 462
_refine_ls_number_reflns 8870
_refine_ls_number_restraints 0
_refine_ls_restrained_S_all 1.065
_refine_ls_R_factor_all 0.0419
_refine_ls_R_factor_gt 0.0308
_refine_ls_shift/su_max 0.002
_refine_ls_shift/su_mean 0.000
_refine_ls_structure_factor_coef Fsqd
_refine_ls_weighting_details 'w=1/[\s^2^(Fo^2^)+(0.0394P)^2^+1.7678P] where P=(Fo^2^+2Fc^2^)/3'
_refine_ls_weighting_scheme calc
_refine_ls_wR_factor_gt 0.0770
_refine_ls_wR_factor_ref 0.0811
_reflns_number_gt 7279
_reflns_number_total 8870
_reflns_threshold_expression 'I > 2\s(I)'
_cod_data_source_file ja6b08897_si_006.cif
_cod_data_source_block I
_cod_database_code 4131046

loop_
_space_group_symop_operation_xyz
'x, y, z'
'-x, y+1/2, -z+1/2'
'-x, -y, -z'
'x, -y-1/2, z-1/2'

loop_
_atom_site_type_symbol
_atom_site_label
_atom_site_fract_x
_atom_site_fract_y
_atom_site_fract_z
_atom_site_U_iso_or_equiv
_atom_site_adp_type
_atom_site_calc_flag
_atom_site_refinement_flags_adp
_atom_site_refinement_flags_posn
_atom_site_occupancy
Ni Ni1 0.40825(2) 0.67910(2) 0.43019(2) 0.01606(6) Uani d . . 1
Fe Fe1 0.37207(2) 0.69801(2) 0.64695(2) 0.01944(7) Uani d . . 1
P P2 0.48018(4) 0.76583(2) 0.50901(3) 0.01730(9) Uani d . . 1
P P1 0.23798(4) 0.64526(2) 0.45854(2) 0.01679(9) Uani d . . 1
O O1 0.53909(11) 0.67071(6) 0.38324(7) 0.0203(3) Uani d . . 1
C C1 0.45443(16) 0.62411(9) 0.35743(10) 0.0192(3) Uani d . . 1
C C2 0.44410(16) 0.57132(9) 0.30886(10) 0.0207(3) Uani d . . 1
C C3 0.32456(17) 0.52765(9) 0.29121(11) 0.0257(4) Uani d . . 1
H H3A 0.2741 0.5406 0.3268 0.031 Uiso calc U R 1
H H3B 0.3529 0.4808 0.3034 0.031 Uiso calc U R 1
C C4 0.23344(18) 0.52980(10) 0.20754(12) 0.0323(4) Uani d . . 1
H H4 0.2835 0.5146 0.1719 0.039 Uiso calc U R 1
C C5 0.1845(2) 0.59932(13) 0.18375(16) 0.0532(7) Uani d . . 1
H H5A 0.1369 0.5997 0.1283 0.08 Uiso calc U R 1
H H5B 0.258 0.6302 0.1935 0.08 Uiso calc U R 1
H H5C 0.1269 0.6133 0.2139 0.08 Uiso calc U R 1
C C6 0.1215(2) 0.48128(14) 0.19940(16) 0.0538(7) Uani d . . 1
H H6A 0.0676 0.4968 0.2313 0.081 Uiso calc U R 1
H H6B 0.1558 0.4367 0.2168 0.081 Uiso calc U R 1
H H6C 0.0691 0.4791 0.1448 0.081 Uiso calc U R 1
C C7 0.54889(16) 0.55467(9) 0.27469(10) 0.0213(4) Uani d . . 1
C C8 0.66242(18) 0.59276(10) 0.28874(12) 0.0301(4) Uani d . . 1
H H8 0.6732 0.6306 0.322 0.036 Uiso calc U R 1
C C9 0.75927(19) 0.57697(11) 0.25569(13) 0.0365(5) Uani d . . 1
H H9 0.8351 0.6038 0.267 0.044 Uiso calc U R 1
C C10 0.74721(19) 0.52283(11) 0.20661(13) 0.0359(5) Uani d . . 1
H H10 0.8133 0.5125 0.1834 0.043 Uiso calc U R 1
C C11 0.63728(19) 0.48402(10) 0.19194(12) 0.0324(4) Uani d . . 1
H H11 0.6276 0.4464 0.1585 0.039 Uiso calc U R 1
C C12 0.54103(18) 0.49922(9) 0.22537(11) 0.0258(4) Uani d . . 1
H H12 0.4668 0.4712 0.2147 0.031 Uiso calc U R 1
C C13 0.08843(15) 0.68233(8) 0.39738(10) 0.0186(3) Uani d . . 1
C C14 0.08916(17) 0.71056(10) 0.32679(11) 0.0245(4) Uani d . . 1
H H14 0.1644 0.7069 0.3099 0.029 Uiso calc U R 1
C C15 -0.01871(18) 0.74394(11) 0.28090(12) 0.0331(5) Uani d . . 1
H H15 -0.0173 0.7631 0.2328 0.04 Uiso calc U R 1
C C16 -0.12844(19) 0.74932(11) 0.30525(13) 0.0353(5) Uani d . . 1
H H16 -0.2021 0.7726 0.2741 0.042 Uiso calc U R 1
C C17 -0.13125(17) 0.72102(10) 0.37462(12) 0.0295(4) Uani d . . 1
H H17 -0.2072 0.7243 0.3908 0.035 Uiso calc U R 1
C C18 -0.02325(17) 0.68776(9) 0.42066(11) 0.0238(4) Uani d . . 1
H H18 -0.0255 0.6685 0.4685 0.029 Uiso calc U R 1
C C19 0.20983(17) 0.55504(9) 0.45415(10) 0.0208(3) Uani d . . 1
C C20 0.09008(19) 0.52635(10) 0.41831(13) 0.0340(5) Uani d . . 1
H H20 0.0173 0.554 0.3956 0.041 Uiso calc U R 1
C C21 0.0767(2) 0.45714(11) 0.41571(17) 0.0490(6) Uani d . . 1
H H21 -0.0048 0.4375 0.3901 0.059 Uiso calc U R 1
C C22 0.1822(3) 0.41661(11) 0.45050(15) 0.0466(6) Uani d . . 1
H H22 0.1729 0.3693 0.4489 0.056 Uiso calc U R 1
C C23 0.3000(2) 0.44498(11) 0.48711(13) 0.0409(5) Uani d . . 1
H H23 0.3717 0.4172 0.5118 0.049 Uiso calc U R 1
C C24 0.3150(2) 0.51390(10) 0.48832(11) 0.0307(4) Uani d . . 1
H H24 0.3975 0.5331 0.5126 0.037 Uiso calc U R 1
C C25 0.38362(16) 0.84218(9) 0.49761(10) 0.0202(3) Uani d . . 1
C C26 0.43137(19) 0.90110(9) 0.53775(11) 0.0260(4) Uani d . . 1
H H26 0.5163 0.9021 0.5729 0.031 Uiso calc U R 1
C C27 0.3550(2) 0.95802(10) 0.52628(12) 0.0314(4) Uani d . . 1
H H27 0.3875 0.9978 0.554 0.038 Uiso calc U R 1
C C28 0.2312(2) 0.95719(10) 0.47456(12) 0.0330(4) Uani d . . 1
H H28 0.1791 0.9963 0.4668 0.04 Uiso calc U R 1
C C29 0.18388(19) 0.89932(10) 0.43430(12) 0.0318(4) Uani d . . 1
H H29 0.099 0.8986 0.399 0.038 Uiso calc U R 1
C C30 0.26023(17) 0.84210(9) 0.44535(11) 0.0252(4) Uani d . . 1
H H30 0.2277 0.8026 0.4169 0.03 Uiso calc U R 1
C C31 0.63512(16) 0.80047(8) 0.50550(10) 0.0204(3) Uani d . . 1
C C32 0.74843(18) 0.79262(11) 0.56548(13) 0.0355(5) Uani d . . 1
H H32 0.7478 0.7675 0.6101 0.043 Uiso calc U R 1
C C33 0.8630(2) 0.82121(12) 0.56088(14) 0.0425(6) Uani d . . 1
H H33 0.9403 0.8154 0.6024 0.051 Uiso calc U R 1
C C34 0.86533(19) 0.85780(11) 0.49676(13) 0.0356(5) Uani d . . 1
H H34 0.9438 0.8776 0.494 0.043 Uiso calc U R 1
C C35 0.7531(2) 0.86564(10) 0.43643(13) 0.0320(4) Uani d . . 1
H H35 0.7545 0.8908 0.3919 0.038 Uiso calc U R 1
C C36 0.63847(18) 0.83711(9) 0.44026(11) 0.0259(4) Uani d . . 1
H H36 0.5617 0.8425 0.3983 0.031 Uiso calc U R 1
C C37 0.22576(15) 0.66318(9) 0.55539(10) 0.0198(3) Uani d . . 1
C C38 0.19290(16) 0.72701(9) 0.58097(11) 0.0231(4) Uani d . . 1
H H38 0.1721 0.7686 0.5488 0.028 Uiso calc U R 1
C C39 0.19456(17) 0.72055(10) 0.66018(11) 0.0275(4) Uani d . . 1
H H39 0.1762 0.757 0.6935 0.033 Uiso calc U R 1
C C40 0.22840(18) 0.65385(10) 0.68383(11) 0.0273(4) Uani d . . 1
H H40 0.2388 0.6353 0.7369 0.033 Uiso calc U R 1
C C41 0.24843(16) 0.61802(9) 0.61995(10) 0.0230(4) Uani d . . 1
H H41 0.2741 0.5699 0.6201 0.028 Uiso calc U R 1
C C42 0.51168(16) 0.74156(9) 0.60895(10) 0.0196(3) Uani d . . 1
C C43 0.49455(17) 0.77855(9) 0.67346(10) 0.0242(4) Uani d . . 1
H H43 0.4681 0.8265 0.6727 0.029 Uiso calc U R 1
C C44 0.51970(18) 0.73479(10) 0.73820(11) 0.0273(4) Uani d . . 1
H H44 0.5131 0.7465 0.7909 0.033 Uiso calc U R 1
C C45 0.55361(17) 0.67138(10) 0.71503(11) 0.0265(4) Uani d . . 1
H H45 0.5751 0.6307 0.7487 0.032 Uiso calc U R 1
C C46 0.54838(16) 0.67468(9) 0.63572(10) 0.0211(4) Uani d . . 1
H H46 0.5677 0.6372 0.604 0.025 Uiso calc U R 1

loop_
_atom_site_aniso_label
_atom_site_aniso_U_11
_atom_site_aniso_U_22
_atom_site_aniso_U_33
_atom_site_aniso_U_12
_atom_site_aniso_U_13
_atom_site_aniso_U_23
Ni1 0.01442(10) 0.01785(11) 0.01629(11) -0.00012(8) 0.00511(8) -0.00127(8)
Fe1 0.01948(12) 0.02296(13) 0.01613(12) -0.00261(9) 0.00562(10) -0.00187(9)
P2 0.01633(19) 0.0174(2) 0.0183(2) -0.00090(15) 0.00528(16) -0.00124(16)
P1 0.01435(19) 0.0191(2) 0.0169(2) -0.00050(15) 0.00461(16) -0.00171(16)
O1 0.0190(6) 0.0215(6) 0.0234(6) -0.0018(5) 0.0109(5) -0.0033(5)
C1 0.0180(8) 0.0212(8) 0.0195(8) 0.0012(6) 0.0070(7) 0.0016(7)
C2 0.0225(8) 0.0209(8) 0.0195(8) 0.0001(7) 0.0073(7) -0.0013(7)
C3 0.0274(9) 0.0269(9) 0.0258(9) -0.0053(7) 0.0126(8) -0.0068(8)
C4 0.0247(9) 0.0372(11) 0.0357(11) -0.0053(8) 0.0100(8) -0.0114(9)
C5 0.0399(13) 0.0503(15) 0.0560(16) 0.0070(11) -0.0067(11) -0.0081(12)
C6 0.0374(12) 0.0664(17) 0.0574(16) -0.0229(12) 0.0133(11) -0.0259(14)
C7 0.0225(8) 0.0217(9) 0.0195(8) 0.0022(7) 0.0059(7) 0.0009(7)
C8 0.0251(9) 0.0348(11) 0.0330(11) -0.0025(8) 0.0127(8) -0.0124(9)
C9 0.0234(9) 0.0463(13) 0.0429(12) -0.0041(9) 0.0145(9) -0.0134(10)
C10 0.0266(10) 0.0457(13) 0.0386(12) 0.0068(9) 0.0145(9) -0.0086(10)
C11 0.0349(10) 0.0304(10) 0.0322(11) 0.0055(8) 0.0103(9) -0.0089(8)
C12 0.0266(9) 0.0230(9) 0.0282(10) 0.0011(7) 0.0086(8) -0.0014(7)
C13 0.0155(7) 0.0196(8) 0.0194(8) 0.0001(6) 0.0030(6) -0.0028(6)
C14 0.0182(8) 0.0330(10) 0.0222(9) -0.0001(7) 0.0058(7) -0.0006(8)
C15 0.0259(9) 0.0431(12) 0.0260(10) 0.0030(8) 0.0010(8) 0.0074(9)
C16 0.0217(9) 0.0390(11) 0.0395(12) 0.0086(8) -0.0001(8) 0.0011(9)
C17 0.0178(8) 0.0319(10) 0.0382(11) 0.0014(7) 0.0072(8) -0.0092(9)
C18 0.0192(8) 0.0268(9) 0.0257(9) -0.0012(7) 0.0070(7) -0.0047(7)
C19 0.0243(8) 0.0198(8) 0.0205(9) -0.0002(7) 0.0099(7) -0.0004(7)
C20 0.0253(9) 0.0279(10) 0.0524(13) -0.0042(8) 0.0168(9) -0.0074(9)
C21 0.0444(13) 0.0321(12) 0.0810(19) -0.0155(10) 0.0348(13) -0.0127(12)
C22 0.0692(16) 0.0216(10) 0.0654(16) -0.0065(11) 0.0453(14) -0.0009(10)
C23 0.0634(15) 0.0267(11) 0.0353(12) 0.0138(10) 0.0185(11) 0.0089(9)
C24 0.0364(10) 0.0286(10) 0.0247(10) 0.0047(8) 0.0052(8) -0.0003(8)
C25 0.0222(8) 0.0192(8) 0.0208(9) 0.0007(6) 0.0089(7) 0.0004(7)
C26 0.0279(9) 0.0242(9) 0.0263(10) -0.0008(7) 0.0087(8) -0.0004(7)
C27 0.0444(11) 0.0219(9) 0.0311(11) 0.0024(8) 0.0159(9) -0.0022(8)
C28 0.0403(11) 0.0264(10) 0.0366(11) 0.0121(8) 0.0181(9) 0.0072(8)
C29 0.0242(9) 0.0339(11) 0.0364(11) 0.0064(8) 0.0076(8) 0.0097(9)
C30 0.0235(9) 0.0235(9) 0.0272(10) -0.0009(7) 0.0052(7) 0.0019(7)
C31 0.0186(8) 0.0180(8) 0.0255(9) -0.0015(6) 0.0076(7) -0.0028(7)
C32 0.0229(9) 0.0481(13) 0.0333(11) -0.0059(9) 0.0050(8) 0.0113(10)
C33 0.0194(9) 0.0590(15) 0.0446(13) -0.0090(9) 0.0023(9) 0.0074(11)
C34 0.0261(10) 0.0367(11) 0.0481(13) -0.0108(8) 0.0171(9) -0.0040(10)
C35 0.0362(11) 0.0293(10) 0.0365(11) -0.0035(8) 0.0199(9) 0.0018(8)
C36 0.0257(9) 0.0288(10) 0.0240(9) -0.0017(7) 0.0087(7) 0.0000(8)
C37 0.0154(7) 0.0245(9) 0.0194(8) -0.0022(6) 0.0048(6) -0.0011(7)
C38 0.0191(8) 0.0273(9) 0.0239(9) 0.0003(7) 0.0076(7) -0.0034(7)
C39 0.0243(9) 0.0347(10) 0.0266(10) -0.0023(8) 0.0123(8) -0.0066(8)
C40 0.0249(9) 0.0375(11) 0.0219(9) -0.0072(8) 0.0108(7) 0.0001(8)
C41 0.0209(8) 0.0265(9) 0.0224(9) -0.0048(7) 0.0075(7) 0.0009(7)
C42 0.0178(8) 0.0214(8) 0.0199(8) -0.0046(6) 0.0060(7) -0.0029(7)
C43 0.0243(8) 0.0258(9) 0.0222(9) -0.0062(7) 0.0065(7) -0.0067(7)
C44 0.0277(9) 0.0332(10) 0.0188(9) -0.0070(8) 0.0036(7) -0.0040(8)
C45 0.0223(9) 0.0307(10) 0.0222(9) -0.0039(7) 0.0000(7) 0.0043(7)
C46 0.0158(8) 0.0230(9) 0.0231(9) -0.0011(6) 0.0036(7) -0.0003(7)

loop_
_atom_type_symbol
_atom_type_description
_atom_type_scat_dispersion_real
_atom_type_scat_dispersion_imag
_atom_type_scat_source
C C 0.0033 0.0016 'International Tables Vol C Tables 4.2.6.8 and 6.1.1.4'
H H 0.0000 0.0000 'International Tables Vol C Tables 4.2.6.8 and 6.1.1.4'
O O 0.0106 0.0060 'International Tables Vol C Tables 4.2.6.8 and 6.1.1.4'
P P 0.1023 0.0942 'International Tables Vol C Tables 4.2.6.8 and 6.1.1.4'
Fe Fe 0.3463 0.8444 'International Tables Vol C Tables 4.2.6.8 and 6.1.1.4'
Ni Ni 0.3393 1.1124 'International Tables Vol C Tables 4.2.6.8 and 6.1.1.4'

loop_
_geom_angle_atom_site_label_1
_geom_angle_atom_site_label_2
_geom_angle_atom_site_label_3
_geom_angle
O1 Ni1 C1 40.41(6)
O1 Ni1 P1 153.65(4)
C1 Ni1 P1 113.54(5)
O1 Ni1 P2 100.98(4)
C1 Ni1 P2 141.36(5)
P1 Ni1 P2 104.787(18)
C42 Fe1 C46 41.51(7)
C42 Fe1 C38 110.80(7)
C46 Fe1 C38 140.11(7)
C42 Fe1 C37 110.51(7)
C46 Fe1 C37 111.60(7)
C38 Fe1 C37 41.24(7)
C42 Fe1 C41 138.88(7)
C46 Fe1 C41 111.28(7)
C38 Fe1 C41 69.01(7)
C37 Fe1 C41 41.07(7)
C42 Fe1 C43 41.20(7)
C46 Fe1 C43 69.08(7)
C38 Fe1 C43 110.52(8)
C37 Fe1 C43 138.56(7)
C41 Fe1 C43 179.52(8)
C42 Fe1 C39 139.37(8)
C46 Fe1 C39 178.92(8)
C38 Fe1 C39 40.88(7)
C37 Fe1 C39 68.91(7)
C41 Fe1 C39 68.42(8)
C43 Fe1 C39 111.23(8)
C42 Fe1 C45 68.78(7)
C46 Fe1 C45 40.52(7)
C38 Fe1 C45 178.37(8)
C37 Fe1 C45 140.38(7)
C41 Fe1 C45 112.40(7)
C43 Fe1 C45 68.08(8)
C39 Fe1 C45 138.51(8)
C42 Fe1 C40 179.12(7)
C46 Fe1 C40 138.85(8)
C38 Fe1 C40 68.44(8)
C37 Fe1 C40 68.65(7)
C41 Fe1 C40 40.59(7)
C43 Fe1 C40 139.33(7)
C39 Fe1 C40 40.28(8)
C45 Fe1 C40 112.00(8)
C42 Fe1 C44 68.74(7)
C46 Fe1 C44 68.39(8)
C38 Fe1 C44 138.13(8)
C37 Fe1 C44 178.93(8)
C41 Fe1 C44 139.99(7)
C43 Fe1 C44 40.38(7)
C39 Fe1 C44 111.12(8)
C45 Fe1 C44 40.25(8)
C40 Fe1 C44 112.11(8)
C42 P2 C25 105.79(8)
C42 P2 C31 103.33(8)
C25 P2 C31 100.25(8)
C42 P2 Ni1 110.81(6)
C25 P2 Ni1 119.83(6)
C31 P2 Ni1 115.06(6)
C37 P1 C13 101.40(8)
C37 P1 C19 100.22(8)
C13 P1 C19 105.56(8)
C37 P1 Ni1 118.10(6)
C13 P1 Ni1 113.29(6)
C19 P1 Ni1 116.23(6)
C1 O1 Ni1 71.08(9)
O1 C1 C2 135.19(16)
O1 C1 Ni1 68.51(9)
C2 C1 Ni1 156.11(14)
C1 C2 C7 121.13(16)
C1 C2 C3 119.26(16)
C7 C2 C3 119.59(15)
C2 C3 C4 116.78(16)
C2 C3 H3A 108.1
C4 C3 H3A 108.1
C2 C3 H3B 108.1
C4 C3 H3B 108.1
H3A C3 H3B 107.3
C5 C4 C6 111.0(2)
C5 C4 C3 112.01(17)
C6 C4 C3 109.75(19)
C5 C4 H4 108.0
C6 C4 H4 108.0
C3 C4 H4 108.0
C4 C5 H5A 109.5
C4 C5 H5B 109.5
H5A C5 H5B 109.5
C4 C5 H5C 109.5
H5A C5 H5C 109.5
H5B C5 H5C 109.5
C4 C6 H6A 109.5
C4 C6 H6B 109.5
H6A C6 H6B 109.5
C4 C6 H6C 109.5
H6A C6 H6C 109.5
H6B C6 H6C 109.5
C8 C7 C12 115.42(16)
C8 C7 C2 122.65(16)
C12 C7 C2 121.94(16)
C9 C8 C7 122.03(18)
C9 C8 H8 119.0
C7 C8 H8 119.0
C10 C9 C8 120.90(19)
C10 C9 H9 119.5
C8 C9 H9 119.5
C11 C10 C9 118.60(19)
C11 C10 H10 120.7
C9 C10 H10 120.7
C10 C11 C12 120.67(19)
C10 C11 H11 119.7
C12 C11 H11 119.7
C11 C12 C7 122.36(18)
C11 C12 H12 118.8
C7 C12 H12 118.8
C14 C13 C18 118.72(16)
C14 C13 P1 118.31(13)
C18 C13 P1 122.81(14)
C15 C14 C13 120.67(17)
C15 C14 H14 119.7
C13 C14 H14 119.7
C16 C15 C14 119.81(19)
C16 C15 H15 120.1
C14 C15 H15 120.1
C17 C16 C15 120.24(18)
C17 C16 H16 119.9
C15 C16 H16 119.9
C16 C17 C18 119.98(18)
C16 C17 H17 120.0
C18 C17 H17 120.0
C17 C18 C13 120.57(18)
C17 C18 H18 119.7
C13 C18 H18 119.7
C20 C19 C24 119.34(17)
C20 C19 P1 123.25(14)
C24 C19 P1 117.41(14)
C19 C20 C21 120.0(2)
C19 C20 H20 120.0
C21 C20 H20 120.0
C22 C21 C20 120.1(2)
C22 C21 H21 119.9
C20 C21 H21 119.9
C23 C22 C21 119.9(2)
C23 C22 H22 120.1
C21 C22 H22 120.1
C22 C23 C24 120.4(2)
C22 C23 H23 119.8
C24 C23 H23 119.8
C23 C24 C19 120.2(2)
C23 C24 H24 119.9
C19 C24 H24 119.9
C30 C25 C26 119.10(17)
C30 C25 P2 118.59(14)
C26 C25 P2 122.27(13)
C27 C26 C25 120.10(18)
C27 C26 H26 119.9
C25 C26 H26 119.9
C26 C27 C28 120.33(19)
C26 C27 H27 119.8
C28 C27 H27 119.8
C29 C28 C27 119.86(18)
C29 C28 H28 120.1
C27 C28 H28 120.1
C28 C29 C30 120.09(18)
C28 C29 H29 120.0
C30 C29 H29 120.0
C25 C30 C29 120.51(18)
C25 C30 H30 119.7
C29 C30 H30 119.7
C32 C31 C36 118.80(17)
C32 C31 P2 122.61(14)
C36 C31 P2 118.58(13)
C31 C32 C33 120.5(2)
C31 C32 H32 119.8
C33 C32 H32 119.8
C34 C33 C32 120.4(2)
C34 C33 H33 119.8
C32 C33 H33 119.8
C33 C34 C35 119.60(18)
C33 C34 H34 120.2
C35 C34 H34 120.2
C34 C35 C36 120.45(19)
C34 C35 H35 119.8
C36 C35 H35 119.8
C35 C36 C31 120.25(18)
C35 C36 H36 119.9
C31 C36 H36 119.9
C41 C37 C38 107.37(15)
C41 C37 P1 127.48(14)
C38 C37 P1 125.14(14)
C41 C37 Fe1 69.69(10)
C38 C37 Fe1 69.13(10)
P1 C37 Fe1 125.67(9)
C39 C38 C37 107.96(16)
C39 C38 Fe1 70.13(10)
C37 C38 Fe1 69.63(10)
C39 C38 H38 126.0
C37 C38 H38 126.0
Fe1 C38 H38 126.0
C40 C39 C38 108.21(17)
C40 C39 Fe1 70.13(11)
C38 C39 Fe1 69.00(10)
C40 C39 H39 125.9
C38 C39 H39 125.9
Fe1 C39 H39 125.9
C39 C40 C41 108.54(17)
C39 C40 Fe1 69.59(11)
C41 C40 Fe1 69.36(10)
C39 C40 H40 125.7
C41 C40 H40 125.7
Fe1 C40 H40 125.7
C40 C41 C37 107.91(16)
C40 C41 Fe1 70.06(10)
C37 C41 Fe1 69.24(10)
C40 C41 H41 126.0
C37 C41 H41 126.0
Fe1 C41 H41 126.0
C43 C42 C46 107.26(15)
C43 C42 P2 129.81(14)
C46 C42 P2 122.65(13)
C43 C42 Fe1 70.26(10)
C46 C42 Fe1 69.30(10)
P2 C42 Fe1 120.87(9)
C44 C43 C42 107.96(16)
C44 C43 Fe1 70.22(10)
C42 C43 Fe1 68.54(10)
C44 C43 H43 126.0
C42 C43 H43 126.0
Fe1 C43 H43 126.0
C45 C44 C43 108.29(16)
C45 C44 Fe1 69.65(10)
C43 C44 Fe1 69.40(10)
C45 C44 H44 125.9
C43 C44 H44 125.9
Fe1 C44 H44 125.9
C46 C45 C44 108.59(17)
C46 C45 Fe1 68.73(10)
C44 C45 Fe1 70.09(11)
C46 C45 H45 125.7
C44 C45 H45 125.7
Fe1 C45 H45 125.7
C45 C46 C42 107.90(16)
C45 C46 Fe1 70.75(10)
C42 C46 Fe1 69.19(10)
C45 C46 H46 126.0
C42 C46 H46 126.0
Fe1 C46 H46 126.0

loop_
_geom_bond_atom_site_label_1
_geom_bond_atom_site_label_2
_geom_bond_distance
Ni1 O1 1.8551(12)
Ni1 C1 1.8860(17)
Ni1 P1 2.1569(5)
Ni1 P2 2.2305(5)
Fe1 C42 2.0262(17)
Fe1 C46 2.0277(17)
Fe1 C38 2.0355(18)
Fe1 C37 2.0422(17)
Fe1 C41 2.0483(18)
Fe1 C43 2.0492(18)
Fe1 C39 2.0505(18)
Fe1 C45 2.0543(18)
Fe1 C40 2.0576(18)
Fe1 C44 2.0601(18)
P2 C42 1.7971(18)
P2 C25 1.8257(18)
P2 C31 1.8294(17)
P1 C37 1.8223(18)
P1 C13 1.8240(17)
P1 C19 1.8267(18)
O1 C1 1.292(2)
C1 C2 1.354(2)
C2 C7 1.476(2)
C2 C3 1.513(2)
C3 C4 1.539(3)
C3 H3A 0.99
C3 H3B 0.99
C4 C5 1.504(3)
C4 C6 1.523(3)
C4 H4 1.0
C5 H5A 0.98
C5 H5B 0.98
C5 H5C 0.98
C6 H6A 0.98
C6 H6B 0.98
C6 H6C 0.98
C7 C8 1.402(3)
C7 C12 1.407(2)
C8 C9 1.383(3)
C8 H8 0.95
C9 C10 1.379(3)
C9 H9 0.95
C10 C11 1.377(3)
C10 H10 0.95
C11 C12 1.379(3)
C11 H11 0.95
C12 H12 0.95
C13 C14 1.393(3)
C13 C18 1.393(2)
C14 C15 1.386(3)
C14 H14 0.95
C15 C16 1.384(3)
C15 H15 0.95
C16 C17 1.379(3)
C16 H16 0.95
C17 C18 1.386(3)
C17 H17 0.95
C18 H18 0.95
C19 C20 1.389(3)
C19 C24 1.391(3)
C20 C21 1.390(3)
C20 H20 0.95
C21 C22 1.389(4)
C21 H21 0.95
C22 C23 1.372(3)
C22 H22 0.95
C23 C24 1.387(3)
C23 H23 0.95
C24 H24 0.95
C25 C30 1.388(2)
C25 C26 1.399(3)
C26 C27 1.385(3)
C26 H26 0.95
C27 C28 1.387(3)
C27 H27 0.95
C28 C29 1.381(3)
C28 H28 0.95
C29 C30 1.390(3)
C29 H29 0.95
C30 H30 0.95
C31 C32 1.383(3)
C31 C36 1.394(3)
C32 C33 1.387(3)
C32 H32 0.95
C33 C34 1.373(3)
C33 H33 0.95
C34 C35 1.379(3)
C34 H34 0.95
C35 C36 1.383(3)
C35 H35 0.95
C36 H36 0.95
C37 C41 1.435(2)
C37 C38 1.436(2)
C38 C39 1.427(3)
C38 H38 1.0
C39 C40 1.415(3)
C39 H39 1.0
C40 C41 1.424(3)
C40 H40 1.0
C41 H41 1.0
C42 C43 1.434(2)
C42 C46 1.437(2)
C43 C44 1.418(3)
C43 H43 1.0
C44 C45 1.416(3)
C44 H44 1.0
C45 C46 1.414(3)
C45 H45 1.0
C46 H46 1.0

loop_
_geom_torsion_atom_site_label_1
_geom_torsion_atom_site_label_2
_geom_torsion_atom_site_label_3
_geom_torsion_atom_site_label_4
_geom_torsion
P1 Ni1 O1 C1 10.47(15)
P2 Ni1 O1 C1 178.26(9)
Ni1 O1 C1 C2 -176.3(2)
P1 Ni1 C1 O1 -174.95(7)
P2 Ni1 C1 O1 -2.73(14)
O1 Ni1 C1 C2 173.6(4)
P1 Ni1 C1 C2 -1.3(4)
P2 Ni1 C1 C2 170.9(3)
O1 C1 C2 C7 3.0(3)
Ni1 C1 C2 C7 -168.5(3)
O1 C1 C2 C3 -178.69(19)
Ni1 C1 C2 C3 9.8(4)
C1 C2 C3 C4 112.5(2)
C7 C2 C3 C4 -69.2(2)
C2 C3 C4 C5 -58.3(2)
C2 C3 C4 C6 177.97(18)
C1 C2 C7 C8 -1.5(3)
C3 C2 C7 C8 -179.78(17)
C1 C2 C7 C12 178.68(17)
C3 C2 C7 C12 0.4(3)
C12 C7 C8 C9 0.5(3)
C2 C7 C8 C9 -179.32(19)
C7 C8 C9 C10 0.5(3)
C8 C9 C10 C11 -0.9(3)
C9 C10 C11 C12 0.3(3)
C10 C11 C12 C7 0.8(3)
C8 C7 C12 C11 -1.1(3)
C2 C7 C12 C11 178.69(18)
C37 P1 C13 C14 146.68(14)
C19 P1 C13 C14 -109.19(15)
Ni1 P1 C13 C14 19.09(16)
C37 P1 C13 C18 -28.68(16)
C19 P1 C13 C18 75.45(16)
Ni1 P1 C13 C18 -156.27(13)
C18 C13 C14 C15 0.6(3)
P1 C13 C14 C15 -174.97(15)
C13 C14 C15 C16 -0.1(3)
C14 C15 C16 C17 -0.7(3)
C15 C16 C17 C18 0.8(3)
C16 C17 C18 C13 -0.3(3)
C14 C13 C18 C17 -0.4(3)
P1 C13 C18 C17 174.92(14)
C37 P1 C19 C20 97.63(17)
C13 P1 C19 C20 -7.37(18)
Ni1 P1 C19 C20 -133.87(15)
C37 P1 C19 C24 -82.80(15)
C13 P1 C19 C24 172.20(14)
Ni1 P1 C19 C24 45.69(16)
C24 C19 C20 C21 -1.0(3)
P1 C19 C20 C21 178.51(18)
C19 C20 C21 C22 1.5(4)
C20 C21 C22 C23 -0.3(4)
C21 C22 C23 C24 -1.3(4)
C22 C23 C24 C19 1.7(3)
C20 C19 C24 C23 -0.5(3)
P1 C19 C24 C23 179.87(16)
C42 P2 C25 C30 -119.05(15)
C31 P2 C25 C30 133.82(15)
Ni1 P2 C25 C30 6.95(17)
C42 P2 C25 C26 63.11(17)
C31 P2 C25 C26 -44.03(17)
Ni1 P2 C25 C26 -170.89(13)
C30 C25 C26 C27 1.2(3)
P2 C25 C26 C27 179.07(15)
C25 C26 C27 C28 -0.5(3)
C26 C27 C28 C29 0.0(3)
C27 C28 C29 C30 -0.2(3)
C26 C25 C30 C29 -1.5(3)
P2 C25 C30 C29 -179.38(15)
C28 C29 C30 C25 1.0(3)
C42 P2 C31 C32 12.33(19)
C25 P2 C31 C32 121.42(17)
Ni1 P2 C31 C32 -108.60(17)
C42 P2 C31 C36 -166.63(14)
C25 P2 C31 C36 -57.54(16)
Ni1 P2 C31 C36 72.44(15)
C36 C31 C32 C33 0.5(3)
P2 C31 C32 C33 -178.45(18)
C31 C32 C33 C34 0.1(4)
C32 C33 C34 C35 -0.5(4)
C33 C34 C35 C36 0.2(3)
C34 C35 C36 C31 0.4(3)
C32 C31 C36 C35 -0.8(3)
P2 C31 C36 C35 178.22(15)
C13 P1 C37 C41 133.41(15)
C19 P1 C37 C41 25.08(16)
Ni1 P1 C37 C41 -102.19(15)
C13 P1 C37 C38 -47.68(16)
C19 P1 C37 C38 -156.01(15)
Ni1 P1 C37 C38 76.72(15)
C13 P1 C37 Fe1 -135.90(11)
C19 P1 C37 Fe1 115.77(11)
Ni1 P1 C37 Fe1 -11.50(13)
C41 C37 C38 C39 -0.46(19)
P1 C37 C38 C39 -179.55(13)
Fe1 C37 C38 C39 -59.90(12)
C41 C37 C38 Fe1 59.44(11)
P1 C37 C38 Fe1 -119.65(13)
C37 C38 C39 C40 0.2(2)
Fe1 C38 C39 C40 -59.36(13)
C37 C38 C39 Fe1 59.59(12)
C38 C39 C40 C41 0.1(2)
Fe1 C39 C40 C41 -58.56(12)
C38 C39 C40 Fe1 58.66(12)
C39 C40 C41 C37 -0.4(2)
Fe1 C40 C41 C37 -59.09(12)
C39 C40 C41 Fe1 58.70(13)
C38 C37 C41 C40 0.52(19)
P1 C37 C41 C40 179.59(13)
Fe1 C37 C41 C40 59.60(12)
C38 C37 C41 Fe1 -59.08(11)
P1 C37 C41 Fe1 119.98(14)
C25 P2 C42 C43 -13.21(18)
C31 P2 C42 C43 91.69(17)
Ni1 P2 C42 C43 -144.54(14)
C25 P2 C42 C46 159.90(14)
C31 P2 C42 C46 -95.20(15)
Ni1 P2 C42 C46 28.57(15)
C25 P2 C42 Fe1 75.99(11)
C31 P2 C42 Fe1 -179.11(10)
Ni1 P2 C42 Fe1 -55.34(11)
C46 C42 C43 C44 -0.32(19)
P2 C42 C43 C44 173.61(13)
Fe1 C42 C43 C44 59.36(12)
C46 C42 C43 Fe1 -59.69(11)
P2 C42 C43 Fe1 114.24(14)
C42 C43 C44 C45 0.7(2)
Fe1 C43 C44 C45 58.97(13)
C42 C43 C44 Fe1 -58.32(12)
C43 C44 C45 C46 -0.7(2)
Fe1 C44 C45 C46 58.07(12)
C43 C44 C45 Fe1 -58.81(13)
C44 C45 C46 C42 0.5(2)
Fe1 C45 C46 C42 59.45(11)
C44 C45 C46 Fe1 -58.91(13)
C43 C42 C46 C45 -0.13(19)
P2 C42 C46 C45 -174.59(12)
Fe1 C42 C46 C45 -60.43(12)
C43 C42 C46 Fe1 60.30(11)
P2 C42 C46 Fe1 -114.16(12)
